data_7016330
loop_
_publ_author_name
'Dost\'al, Libor'
'Jambor, Roman'
'R\%u\<zi\<cka, Ale\<s'
'Jir\'asko, Robert'
'Hole\<cek, Jaroslav'
'De Proft, Frank'

_publ_section_title
;
 OCO and NCO chelated derivatives of heavier group 15 elements. Study
 on possibility of cyclization reaction via intramolecular ether bond
 cleavage.
;
_journal_issue 35
_journal_name_full 'Dalton transactions (Cambridge, England : 2003)'
_journal_page_first 8922
_journal_page_last 8934
_journal_paper_doi 10.1039/c1dt10234f
_journal_volume 40
_journal_year 2011
_chemical_formula_moiety 'C14 H22 Cl N O Sb, C H12 B11, C H2 Cl2'
_chemical_formula_sum 'C16 H36 B11 Cl3 N O Sb'
_chemical_formula_weight 605.47
_chemical_name_systematic
;
?
;
_space_group_IT_number 2
_symmetry_cell_setting triclinic
_symmetry_space_group_name_Hall '-P 1'
_symmetry_space_group_name_H-M 'P -1'
_atom_sites_solution_hydrogens geom
_atom_sites_solution_primary direct
_atom_sites_solution_secondary difmap
_audit_creation_method SHELXL-97
_cell_angle_alpha 65.008(5)
_cell_angle_beta 88.935(4)
_cell_angle_gamma 84.972(3)
_cell_formula_units_Z 2
_cell_length_a 9.5870(3)
_cell_length_b 12.0591(6)
_cell_length_c 13.2669(6)
_cell_measurement_reflns_used 29690
_cell_measurement_temperature 150(1)
_cell_measurement_theta_max 27.5
_cell_measurement_theta_min 1
_cell_volume 1384.54(12)
_computing_cell_refinement 'COLLECT and DENZO'
_computing_data_collection 'COLLECT (Hooft, 1998) and DENZO (Otwinowski & Minor, 1997)'
_computing_data_reduction 'COLLECT and DENZO'
_computing_molecular_graphics 'PLATON (Spek, 2003)'
_computing_publication_material 'SHELXL-97 (Sheldrick, 1997)'
_computing_structure_refinement 'SHELXL-97 (Sheldrick, 1997)'
_computing_structure_solution 'SIR92 (Altomare et al., 1994)'
_diffrn_ambient_temperature 150(1)
_diffrn_detector_area_resol_mean 9.091
_diffrn_measured_fraction_theta_full 0.995
_diffrn_measured_fraction_theta_max 0.995
_diffrn_measurement_device_type 'Bruker Nonius KappaCCD area detector'
_diffrn_measurement_method '\f and \w scans to fill the Ewald sphere'
_diffrn_radiation_monochromator graphite
_diffrn_radiation_source 'fine-focus sealed tube'
_diffrn_radiation_type MoK\a
_diffrn_radiation_wavelength 0.71073
_diffrn_reflns_av_R_equivalents 0.0326
_diffrn_reflns_av_sigmaI/netI 0.0202
_diffrn_reflns_limit_h_max 12
_diffrn_reflns_limit_h_min -12
_diffrn_reflns_limit_k_max 15
_diffrn_reflns_limit_k_min -15
_diffrn_reflns_limit_l_max 17
_diffrn_reflns_limit_l_min -17
_diffrn_reflns_number 29624
_diffrn_reflns_theta_full 28.00
_diffrn_reflns_theta_max 28.00
_diffrn_reflns_theta_min 2.13
_diffrn_standards_number 0
_exptl_absorpt_coefficient_mu 1.298
_exptl_absorpt_correction_T_max 0.839
_exptl_absorpt_correction_T_min 0.631
_exptl_absorpt_correction_type integration
_exptl_absorpt_process_details
;
Gaussian integration (Coppens, 1970)
;
_exptl_crystal_density_diffrn 1.452
_exptl_crystal_density_method 'not measured'
_exptl_crystal_F_000 608
_exptl_crystal_size_max 0.54
_exptl_crystal_size_mid 0.30
_exptl_crystal_size_min 0.20
_refine_diff_density_max 1.208
_refine_diff_density_min -0.752
_refine_diff_density_rms 0.071
_refine_ls_extinction_method none
_refine_ls_goodness_of_fit_ref 1.084
_refine_ls_hydrogen_treatment constr
_refine_ls_matrix_type full
_refine_ls_number_parameters 298
_refine_ls_number_reflns 6648
_refine_ls_number_restraints 0
_refine_ls_restrained_S_all 1.084
_refine_ls_R_factor_all 0.0277
_refine_ls_R_factor_gt 0.0233
_refine_ls_shift/su_max 0.002
_refine_ls_shift/su_mean 0.000
_refine_ls_structure_factor_coef Fsqd
_refine_ls_weighting_details 'calc w=1/[\s^2^(Fo^2^)+(0.0261P)^2^+1.4124P] where P=(Fo^2^+2Fc^2^)/3'
_refine_ls_weighting_scheme calc
_refine_ls_wR_factor_gt 0.0588
_refine_ls_wR_factor_ref 0.0622
_reflns_number_gt 6120
_reflns_number_total 6648
_reflns_threshold_expression >2sigma(I)
_cod_data_source_file c1dt10234f.txt
_cod_data_source_block 9
_cod_database_code 7016330

loop_
_symmetry_equiv_pos_as_xyz
'x, y, z'
'-x, -y, -z'

loop_
_atom_site_label
_atom_site_type_symbol
_atom_site_fract_x
_atom_site_fract_y
_atom_site_fract_z
_atom_site_U_iso_or_equiv
_atom_site_adp_type
_atom_site_occupancy
_atom_site_symmetry_multiplicity
_atom_site_calc_flag
_atom_site_refinement_flags
Sb1 Sb 0.293066(13) 0.577614(11) 0.195831(10) 0.01830(4) Uani 1 1 d .
Cl1 Cl 0.41520(6) 0.43964(5) 0.13366(4) 0.03024(11) Uani 1 1 d .
Cl2 Cl 0.17817(7) 0.28200(6) 0.73183(6) 0.04471(15) Uani 1 1 d .
Cl3 Cl 0.35620(7) 0.48448(6) 0.64771(5) 0.03843(13) Uani 1 1 d .
C6 C 0.0216(2) 0.6385(2) 0.05618(17) 0.0244(4) Uani 1 1 d .
O1 O 0.23364(15) 0.73701(13) 0.00664(12) 0.0247(3) Uani 1 1 d .
C1 C 0.0936(2) 0.55254(19) 0.15013(16) 0.0211(4) Uani 1 1 d .
N1 N 0.22686(18) 0.41619(15) 0.35172(13) 0.0206(3) Uani 1 1 d .
C5 C -0.1106(2) 0.6151(2) 0.03195(19) 0.0311(5) Uani 1 1 d .
H5 H -0.1602 0.6714 -0.0311 0.037 Uiso 1 1 d R
C8 C 0.1505(2) 0.4752(2) 0.41791(17) 0.0269(4) Uani 1 1 d .
H8A H 0.0755 0.5319 0.3734 0.032 Uiso 1 1 d R
H8B H 0.2141 0.5185 0.4400 0.032 Uiso 1 1 d R
H8C H 0.1130 0.4133 0.4829 0.032 Uiso 1 1 d R
C2 C 0.0376(2) 0.44363(19) 0.21967(16) 0.0226(4) Uani 1 1 d .
C12 C 0.4634(2) 0.8002(2) -0.01692(19) 0.0307(5) Uani 1 1 d .
H12A H 0.4636 0.8053 0.0534 0.037 Uiso 1 1 d R
H12B H 0.5267 0.8551 -0.0660 0.037 Uiso 1 1 d R
H12C H 0.4926 0.7176 -0.0059 0.037 Uiso 1 1 d R
C3 C -0.0949(2) 0.4219(2) 0.19585(19) 0.0298(5) Uani 1 1 d .
H3 H -0.1342 0.3503 0.2421 0.036 Uiso 1 1 d R
C15 C 0.6725(2) 0.2217(2) 0.6169(2) 0.0321(5) Uani 1 1 d .
H15 H 0.6049 0.3065 0.5997 0.039 Uiso 1 1 d R
C11 C 0.3174(2) 0.83615(19) -0.06824(17) 0.0253(4) Uani 1 1 d .
B20 B 0.6664(3) 0.0892(2) 0.7443(2) 0.0313(5) Uani 1 1 d .
H20 H 0.5932 0.0880 0.8096 0.038 Uiso 1 1 d R
B19 B 0.6046(3) 0.0874(2) 0.6205(2) 0.0331(5) Uani 1 1 d .
H19 H 0.4928 0.0846 0.6052 0.040 Uiso 1 1 d R
C7 C 0.1283(2) 0.35196(18) 0.31440(17) 0.0239(4) Uani 1 1 d .
H7A H 0.0701 0.3057 0.3758 0.029 Uiso 1 1 d R
H7B H 0.1806 0.2947 0.2909 0.029 Uiso 1 1 d R
C27 C 0.3394(2) 0.3337(2) 0.7465(2) 0.0348(5) Uani 1 1 d .
H27A H 0.3480 0.3298 0.8207 0.042 Uiso 1 1 d R
H27B H 0.4149 0.2798 0.7375 0.042 Uiso 1 1 d R
B22 B 0.8785(3) 0.0927(2) 0.5531(2) 0.0293(5) Uani 1 1 d .
H22 H 0.9512 0.0939 0.4876 0.035 Uiso 1 1 d R
C4 C -0.1680(2) 0.5083(2) 0.1017(2) 0.0334(5) Uani 1 1 d .
H4 H -0.2570 0.4941 0.0856 0.040 Uiso 1 1 d R
B17 B 0.8460(3) 0.2244(2) 0.5696(3) 0.0345(6) Uani 1 1 d .
H17 H 0.8915 0.3112 0.5193 0.041 Uiso 1 1 d R
C9 C 0.3430(2) 0.3280(2) 0.42060(19) 0.0306(5) Uani 1 1 d .
H9A H 0.3045 0.2608 0.4805 0.037 Uiso 1 1 d R
H9B H 0.4005 0.3687 0.4504 0.037 Uiso 1 1 d R
H9C H 0.3987 0.2974 0.3754 0.037 Uiso 1 1 d R
C14 C 0.2597(3) 0.9581(2) -0.0700(2) 0.0398(6) Uani 1 1 d .
H14A H 0.1658 0.9780 -0.1000 0.048 Uiso 1 1 d R
H14B H 0.3174 1.0212 -0.1155 0.048 Uiso 1 1 d R
H14C H 0.2596 0.9525 0.0044 0.048 Uiso 1 1 d R
B26 B 0.8818(3) -0.0384(2) 0.6726(2) 0.0332(5) Uani 1 1 d .
H26 H 0.9509 -0.1224 0.6896 0.040 Uiso 1 1 d R
B25 B 0.8370(3) 0.0114(3) 0.7774(2) 0.0361(6) Uani 1 1 d .
H25 H 0.8753 -0.0402 0.8639 0.043 Uiso 1 1 d R
B16 B 0.8168(3) 0.1741(3) 0.7136(2) 0.0331(6) Uani 1 1 d .
H16 H 0.8434 0.2283 0.7584 0.040 Uiso 1 1 d R
C10 C 0.0858(2) 0.7543(2) -0.01707(19) 0.0306(5) Uani 1 1 d .
H10A H 0.0690 0.7732 -0.0947 0.037 Uiso 1 1 d R
H10B H 0.0441 0.8224 -0.0027 0.037 Uiso 1 1 d R
B23 B 0.7399(3) 0.0082(3) 0.5757(2) 0.0363(6) Uani 1 1 d .
H23 H 0.7178 -0.0459 0.5296 0.044 Uiso 1 1 d R
B18 B 0.7167(3) 0.1709(2) 0.5123(2) 0.0347(6) Uani 1 1 d .
H18 H 0.6794 0.2219 0.4256 0.042 Uiso 1 1 d R
B24 B 0.7075(3) -0.0432(2) 0.7191(2) 0.0344(6) Uani 1 1 d .
H24 H 0.6622 -0.1306 0.7674 0.041 Uiso 1 1 d R
B21 B 0.9480(3) 0.0954(3) 0.6684(3) 0.0393(7) Uani 1 1 d .
H21 H 1.0601 0.0980 0.6825 0.047 Uiso 1 1 d R
C13 C 0.3164(3) 0.8379(2) -0.18351(18) 0.0351(5) Uani 1 1 d .
H13A H 0.3420 0.7567 -0.1778 0.042 Uiso 1 1 d R
H13B H 0.3819 0.8927 -0.2294 0.042 Uiso 1 1 d R
H13C H 0.2241 0.8655 -0.2160 0.042 Uiso 1 1 d R

loop_
_atom_site_aniso_label
_atom_site_aniso_U_11
_atom_site_aniso_U_22
_atom_site_aniso_U_33
_atom_site_aniso_U_23
_atom_site_aniso_U_13
_atom_site_aniso_U_12
Sb1 0.01769(7) 0.01759(7) 0.01825(7) -0.00611(5) -0.00006(4) -0.00214(4)
Cl1 0.0285(2) 0.0324(3) 0.0307(3) -0.0155(2) 0.0043(2) 0.0042(2)
Cl2 0.0458(3) 0.0335(3) 0.0447(3) -0.0046(3) -0.0087(3) -0.0123(3)
Cl3 0.0382(3) 0.0325(3) 0.0417(3) -0.0117(2) -0.0020(2) -0.0087(2)
C6 0.0207(9) 0.0321(11) 0.0217(9) -0.0133(8) 0.0010(7) 0.0011(8)
O1 0.0205(7) 0.0226(7) 0.0219(7) -0.0008(6) -0.0014(5) 0.0004(5)
C1 0.0186(9) 0.0260(10) 0.0219(9) -0.0132(8) 0.0020(7) -0.0021(7)
N1 0.0243(8) 0.0184(8) 0.0182(7) -0.0064(6) 0.0005(6) -0.0043(6)
C5 0.0211(10) 0.0479(14) 0.0271(10) -0.0195(10) -0.0043(8) 0.0035(9)
C8 0.0345(11) 0.0272(10) 0.0226(9) -0.0133(8) 0.0033(8) -0.0065(8)
C2 0.0233(9) 0.0272(10) 0.0231(9) -0.0159(8) 0.0042(7) -0.0051(8)
C12 0.0274(11) 0.0290(11) 0.0269(10) -0.0027(9) -0.0002(8) -0.0064(9)
C3 0.0252(10) 0.0401(12) 0.0323(11) -0.0219(10) 0.0065(8) -0.0119(9)
C15 0.0306(11) 0.0289(11) 0.0349(12) -0.0122(9) 0.0028(9) 0.0001(9)
C11 0.0290(10) 0.0195(9) 0.0208(9) -0.0017(7) -0.0004(8) -0.0027(8)
B20 0.0294(12) 0.0280(12) 0.0263(12) -0.0034(10) 0.0042(9) 0.0063(10)
B19 0.0299(12) 0.0256(12) 0.0396(14) -0.0088(11) -0.0021(10) -0.0073(10)
C7 0.0275(10) 0.0222(9) 0.0253(9) -0.0117(8) 0.0037(8) -0.0099(8)
C27 0.0300(11) 0.0323(12) 0.0337(12) -0.0065(10) -0.0062(9) 0.0021(9)
B22 0.0336(13) 0.0194(11) 0.0402(13) -0.0180(10) 0.0147(10) -0.0043(9)
C4 0.0195(10) 0.0525(15) 0.0382(12) -0.0282(11) 0.0016(9) -0.0077(9)
B17 0.0310(13) 0.0228(12) 0.0544(16) -0.0206(12) 0.0185(12) -0.0082(10)
C9 0.0319(11) 0.0234(10) 0.0274(10) -0.0021(8) -0.0045(9) -0.0008(8)
C14 0.0463(14) 0.0240(11) 0.0444(14) -0.0104(10) -0.0044(11) 0.0013(10)
B26 0.0317(13) 0.0265(12) 0.0454(15) -0.0197(11) 0.0003(11) 0.0003(10)
B25 0.0380(14) 0.0326(13) 0.0372(14) -0.0169(11) -0.0102(11) 0.0131(11)
B16 0.0278(12) 0.0332(13) 0.0457(15) -0.0253(12) -0.0060(11) 0.0068(10)
C10 0.0217(10) 0.0326(11) 0.0280(10) -0.0047(9) -0.0042(8) 0.0049(8)
B23 0.0472(16) 0.0270(13) 0.0384(14) -0.0161(11) -0.0013(12) -0.0101(11)
B18 0.0498(16) 0.0268(12) 0.0280(12) -0.0119(10) 0.0049(11) -0.0049(11)
B24 0.0315(13) 0.0234(12) 0.0412(14) -0.0067(11) 0.0033(11) -0.0040(10)
B21 0.0228(12) 0.0349(14) 0.072(2) -0.0340(15) 0.0008(12) -0.0007(10)
C13 0.0339(12) 0.0436(14) 0.0232(10) -0.0093(10) 0.0015(9) -0.0061(10)

loop_
_atom_type_symbol
_atom_type_description
_atom_type_scat_dispersion_real
_atom_type_scat_dispersion_imag
_atom_type_scat_source
C C 0.0033 0.0016 'International Tables Vol C Tables 4.2.6.8 and 6.1.1.4'
H H 0.0000 0.0000 'International Tables Vol C Tables 4.2.6.8 and 6.1.1.4'
O O 0.0106 0.0060 'International Tables Vol C Tables 4.2.6.8 and 6.1.1.4'
N N 0.0061 0.0033 'International Tables Vol C Tables 4.2.6.8 and 6.1.1.4'
B B 0.0013 0.0007 'International Tables Vol C Tables 4.2.6.8 and 6.1.1.4'
Cl Cl 0.1484 0.1585 'International Tables Vol C Tables 4.2.6.8 and 6.1.1.4'
Sb Sb -0.5866 1.5461 'International Tables Vol C Tables 4.2.6.8 and 6.1.1.4'

loop_
_exptl_crystal_face_index_h
_exptl_crystal_face_index_k
_exptl_crystal_face_index_l
_exptl_crystal_face_perp_dist
-1 0 0 0.088
1 0 0 0.146
0 0 1 0.137
0 0 -1 0.199
0 -1 0 0.098
0 1 0 0.050

loop_
_geom_angle_atom_site_label_1
_geom_angle_atom_site_label_2
_geom_angle_atom_site_label_3
_geom_angle
C1 Sb1 N1 77.27(7)
C1 Sb1 Cl1 95.08(5)
N1 Sb1 Cl1 90.40(4)
C1 Sb1 O1 71.50(6)
N1 Sb1 O1 148.68(5)
Cl1 Sb1 O1 94.57(4)
C1 C6 C5 118.7(2)
C1 C6 C10 120.04(18)
C5 C6 C10 121.27(19)
C10 O1 C11 116.06(15)
C10 O1 Sb1 112.23(11)
C11 O1 Sb1 129.09(11)
C6 C1 C2 121.62(18)
C6 C1 Sb1 122.26(15)
C2 C1 Sb1 116.12(14)
C7 N1 C9 110.40(16)
C7 N1 C8 109.73(16)
C9 N1 C8 109.62(16)
C7 N1 Sb1 106.89(11)
C9 N1 Sb1 115.65(13)
C8 N1 Sb1 104.28(12)
C4 C5 C6 120.0(2)
C4 C5 H5 120.1
C6 C5 H5 119.9
N1 C8 H8A 109.5
N1 C8 H8B 109.3
H8A C8 H8B 109.5
N1 C8 H8C 109.6
H8A C8 H8C 109.5
H8B C8 H8C 109.5
C3 C2 C1 119.3(2)
C3 C2 C7 123.00(19)
C1 C2 C7 117.61(17)
C11 C12 H12A 109.7
C11 C12 H12B 109.2
H12A C12 H12B 109.5
C11 C12 H12C 109.5
H12A C12 H12C 109.5
H12B C12 H12C 109.5
C2 C3 C4 119.3(2)
C2 C3 H3 120.3
C4 C3 H3 120.4
B17 C15 B18 59.96(16)
B17 C15 B20 107.55(18)
B18 C15 B20 107.31(17)
B17 C15 B19 107.87(17)
B18 C15 B19 59.91(15)
B20 C15 B19 59.60(15)
B17 C15 B16 59.75(16)
B18 C15 B16 107.68(18)
B20 C15 B16 60.08(15)
B19 C15 B16 107.89(17)
B17 C15 H15 122.0
B18 C15 H15 122.3
B20 C15 H15 121.9
B19 C15 H15 121.8
B16 C15 H15 121.6
O1 C11 C12 104.34(15)
O1 C11 C14 109.91(18)
C12 C11 C14 110.55(19)
O1 C11 C13 109.00(17)
C12 C11 C13 110.73(19)
C14 C11 C13 112.03(19)
B19 B20 C15 60.37(14)
B19 B20 B24 60.67(16)
C15 B20 B24 108.76(18)
B19 B20 B25 109.18(19)
C15 B20 B25 108.58(18)
B24 B20 B25 60.26(15)
B19 B20 B16 108.71(18)
C15 B20 B16 60.34(15)
B24 B20 B16 107.98(18)
B25 B20 B16 59.70(16)
B19 B20 H20 120.6
C15 B20 H20 121.1
B24 B20 H20 121.4
B25 B20 H20 121.6
B16 B20 H20 121.9
B20 B19 B18 107.50(19)
B20 B19 C15 60.02(15)
B18 B19 C15 59.72(14)
B20 B19 B23 106.79(19)
B18 B19 B23 59.80(16)
C15 B19 B23 107.19(18)
B20 B19 B24 59.90(15)
B18 B19 B24 107.5(2)
C15 B19 B24 107.86(18)
B23 B19 B24 59.22(16)
B20 B19 H19 122.1
B18 B19 H19 122.0
C15 B19 H19 121.9
B23 B19 H19 122.6
B24 B19 H19 121.9
N1 C7 C2 110.05(16)
N1 C7 H7A 109.5
C2 C7 H7A 109.7
N1 C7 H7B 109.7
C2 C7 H7B 109.7
H7A C7 H7B 108.2
Cl3 C27 Cl2 111.86(13)
Cl3 C27 H27A 109.4
Cl2 C27 H27A 109.6
Cl3 C27 H27B 108.9
Cl2 C27 H27B 109.0
H27A C27 H27B 107.9
B23 B22 B21 115.0(2)
B23 B22 B17 114.66(19)
B21 B22 B17 63.25(17)
B23 B22 B26 63.02(16)
B21 B22 B26 62.61(17)
B17 B22 B26 115.0(2)
B23 B22 B18 62.77(17)
B21 B22 B18 115.08(18)
B17 B22 B18 62.44(16)
B26 B22 B18 115.06(19)
B23 B22 H22 117.6
B21 B22 H22 117.4
B17 B22 H22 117.6
B26 B22 H22 117.5
B18 B22 H22 117.6
C5 C4 C3 121.1(2)
C5 C4 H4 119.4
C3 C4 H4 119.5
B22 B17 C15 105.18(18)
B22 B17 B18 59.31(16)
C15 B17 B18 60.14(15)
B22 B17 B16 104.17(19)
C15 B17 B16 60.78(14)
B18 B17 B16 108.64(18)
B22 B17 B21 58.37(16)
C15 B17 B21 108.40(19)
B18 B17 B21 108.48(18)
B16 B17 B21 59.42(16)
B22 B17 H17 124.9
C15 B17 H17 121.7
B18 B17 H17 120.7
B16 B17 H17 122.5
B21 B17 H17 121.8
N1 C9 H9A 109.3
N1 C9 H9B 109.6
H9A C9 H9B 109.5
N1 C9 H9C 109.5
H9A C9 H9C 109.5
H9B C9 H9C 109.5
C11 C14 H14A 109.5
C11 C14 H14B 109.5
H14A C14 H14B 109.5
C11 C14 H14C 109.4
H14A C14 H14C 109.5
H14B C14 H14C 109.5
B22 B26 B21 58.51(17)
B22 B26 B25 104.76(18)
B21 B26 B25 60.32(17)
B22 B26 B24 104.40(19)
B21 B26 B24 108.62(19)
B25 B26 B24 60.64(17)
B22 B26 B23 58.24(16)
B21 B26 B23 107.7(2)
B25 B26 B23 108.24(19)
B24 B26 B23 59.82(16)
B22 B26 H26 125.2
B21 B26 H26 121.4
B25 B26 H26 122.0
B24 B26 H26 122.1
B23 B26 H26 121.7
B26 B25 B16 107.5(2)
B26 B25 B21 59.79(16)
B16 B25 B21 59.43(16)
B26 B25 B20 107.36(19)
B16 B25 B20 60.30(15)
B21 B25 B20 107.34(19)
B26 B25 B24 59.76(16)
B16 B25 B24 108.09(18)
B21 B25 B24 107.5(2)
B20 B25 B24 59.79(16)
B26 B25 H25 122.1
B16 B25 H25 121.7
B21 B25 H25 122.3
B20 B25 H25 121.9
B24 B25 H25 121.8
B21 B16 B17 60.48(17)
B21 B16 B25 60.30(16)
B17 B16 B25 108.43(18)
B21 B16 B20 107.79(19)
B17 B16 B20 106.95(19)
B25 B16 B20 60.00(16)
B21 B16 C15 108.20(19)
B17 B16 C15 59.48(15)
B25 B16 C15 108.22(18)
B20 B16 C15 59.59(14)
B21 B16 H16 121.1
B17 B16 H16 121.6
B25 B16 H16 121.4
B20 B16 H16 122.7
C15 B16 H16 121.9
O1 C10 C6 108.57(16)
O1 C10 H10A 110.0
C6 C10 H10A 110.2
O1 C10 H10B 109.9
C6 C10 H10B 109.9
H10A C10 H10B 108.4
B22 B23 B24 104.90(19)
B22 B23 B26 58.74(16)
B24 B23 B26 59.96(16)
B22 B23 B18 59.21(16)
B24 B23 B18 108.50(19)
B26 B23 B18 108.62(19)
B22 B23 B19 104.94(18)
B24 B23 B19 60.53(16)
B26 B23 B19 108.42(19)
B18 B23 B19 59.77(15)
B22 B23 H23 124.5
B24 B23 H23 122.1
B26 B23 H23 121.0
B18 B23 H23 121.2
B19 B23 H23 122.4
B22 B18 B17 58.25(15)
B22 B18 C15 104.19(19)
B17 B18 C15 59.90(14)
B22 B18 B19 104.53(19)
B17 B18 B19 108.19(19)
C15 B18 B19 60.37(15)
B22 B18 B23 58.02(15)
B17 B18 B23 107.3(2)
C15 B18 B23 108.19(19)
B19 B18 B23 60.43(16)
B22 B18 H18 125.0
B17 B18 H18 121.7
C15 B18 H18 122.6
B19 B18 H18 122.2
B23 B18 H18 121.5
B23 B24 B26 60.22(17)
B23 B24 B20 107.23(18)
B26 B24 B20 107.35(19)
B23 B24 B25 107.7(2)
B26 B24 B25 59.60(16)
B20 B24 B25 59.94(15)
B23 B24 B19 60.25(16)
B26 B24 B19 108.40(19)
B20 B24 B19 59.43(15)
B25 B24 B19 107.93(18)
B23 B24 H24 121.9
B26 B24 H24 121.8
B20 B24 H24 122.3
B25 B24 H24 121.8
B19 B24 H24 121.5
B22 B21 B16 104.71(19)
B22 B21 B26 58.88(15)
B16 B21 B26 108.2(2)
B22 B21 B25 104.70(19)
B16 B21 B25 60.27(16)
B26 B21 B25 59.88(16)
B22 B21 B17 58.38(16)
B16 B21 B17 60.10(15)
B26 B21 B17 108.0(2)
B25 B21 B17 108.11(18)
B22 B21 H21 124.9
B16 B21 H21 122.3
B26 B21 H21 121.2
B25 B21 H21 122.2
B17 B21 H21 121.7
C11 C13 H13A 109.6
C11 C13 H13B 109.6
H13A C13 H13B 109.5
C11 C13 H13C 109.2
H13A C13 H13C 109.5
H13B C13 H13C 109.5

loop_
_geom_bond_atom_site_label_1
_geom_bond_atom_site_label_2
_geom_bond_distance
Sb1 C1 2.1010(19)
Sb1 N1 2.2881(16)
Sb1 Cl1 2.3668(5)
Sb1 O1 2.4706(14)
Cl2 C27 1.760(3)
Cl3 C27 1.755(2)
C6 C1 1.386(3)
C6 C5 1.394(3)
C6 C10 1.502(3)
O1 C10 1.436(2)
O1 C11 1.482(2)
C1 C2 1.395(3)
N1 C7 1.486(2)
N1 C9 1.488(3)
N1 C8 1.492(3)
C5 C4 1.384(4)
C5 H5 0.9300
C8 H8A 0.9600
C8 H8B 0.9600
C8 H8C 0.9600
C2 C3 1.388(3)
C2 C7 1.502(3)
C12 C11 1.513(3)
C12 H12A 0.9601
C12 H12B 0.9600
C12 H12C 0.9599
C3 C4 1.394(3)
C3 H3 0.9300
C15 B17 1.764(3)
C15 B18 1.769(4)
C15 B20 1.774(3)
C15 B19 1.780(4)
C15 B16 1.788(4)
C15 H15 1.0999
C11 C14 1.516(3)
C11 C13 1.521(3)
B20 B19 1.766(4)
B20 B24 1.775(4)
B20 B25 1.778(4)
B20 B16 1.783(4)
B20 H20 1.1001
B19 B18 1.772(4)
B19 B23 1.784(4)
B19 B24 1.789(4)
B19 H19 1.1000
C7 H7A 0.9700
C7 H7B 0.9700
C27 H27A 0.9700
C27 H27B 0.9700
B22 B23 1.691(4)
B22 B21 1.693(4)
B22 B17 1.693(3)
B22 B26 1.700(4)
B22 B18 1.712(4)
B22 H22 1.1000
C4 H4 0.9301
B17 B18 1.765(4)
B17 B16 1.769(4)
B17 B21 1.776(4)
B17 H17 1.1000
C9 H9A 0.9600
C9 H9B 0.9599
C9 H9C 0.9601
C14 H14A 0.9601
C14 H14B 0.9599
C14 H14C 0.9600
B26 B21 1.763(4)
B26 B25 1.765(4)
B26 B24 1.768(4)
B26 B23 1.772(4)
B26 H26 1.1001
B25 B16 1.772(4)
B25 B21 1.773(5)
B25 B24 1.783(4)
B25 H25 1.0999
B16 B21 1.757(4)
B16 H16 1.1000
C10 H10A 0.9702
C10 H10B 0.9700
B23 B24 1.765(4)
B23 B18 1.773(4)
B23 H23 1.1000
B18 H18 1.1000
B24 H24 1.1000
B21 H21 1.1000
C13 H13A 0.9600
C13 H13B 0.9599
C13 H13C 0.9600
